data_7220362
loop_
_publ_author_name
'Guo, Qianqian'
'Merkens, Carina'
'Si, Runze'
'Englert, Ulli'

_publ_section_title
;
 Crosslinking of the Pd(acacCN)2building unit with Ag(i) salts: dynamic 1D
 polymers and an extended 3D network
;
_journal_issue 23
_journal_name_full CrystEngComm
_journal_page_first 4383
_journal_paper_doi 10.1039/C5CE00043B
_journal_volume 17
_journal_year 2015
_chemical_formula_moiety 'C12 H12 Ag2 N4 O10 Pd'
_chemical_formula_sum 'C12 H12 Ag2 N4 O10 Pd'
_chemical_formula_weight 694.40
_chemical_name_common 7
_chemical_name_systematic
;
 ?
;
_space_group_crystal_system monoclinic
_space_group_IT_number 14
_space_group_name_Hall '-P 2ybc'
_space_group_name_H-M_alt 'P 1 21/c 1'
_symmetry_space_group_name_Hall '-P 2ybc'
_symmetry_space_group_name_H-M 'P 1 21/c 1'
_atom_sites_solution_hydrogens geom
_audit_creation_method SHELXL-2013
_audit_update_record
;
2015-04-01 deposited with the CCDC.
2015-05-05 downloaded from the CCDC.
;
_cell_angle_alpha 90
_cell_angle_beta 105.265(2)
_cell_angle_gamma 90
_cell_formula_units_Z 2
_cell_length_a 4.6283(8)
_cell_length_b 25.815(4)
_cell_length_c 7.8121(13)
_cell_measurement_reflns_used 4815
_cell_measurement_temperature 100(2)
_cell_measurement_theta_max 26.57
_cell_measurement_theta_min 2.82
_cell_volume 900.5(3)
_computing_cell_refinement 'SAINT (Bruker, 2009)'
_computing_data_collection 'SMART (Bruker, 2002)'
_computing_data_reduction 'SAINT (Bruker, 2009)'
_computing_molecular_graphics 'PLATON (Spek, 2009)'
_computing_publication_material 'SHELXL-2013 (Sheldrick, 2013)'
_computing_structure_refinement 'SHELXL-2013 (Sheldrick, 2013)'
_computing_structure_solution 'SHELXS97 (Sheldrick, 2008)'
_diffrn_ambient_temperature 100(2)
_diffrn_measured_fraction_theta_full 0.999
_diffrn_measured_fraction_theta_max 0.999
_diffrn_measurement_device_type 'CCD area detector'
_diffrn_measurement_method '\w scans'
_diffrn_radiation_type MoK\a
_diffrn_radiation_wavelength 0.71073
_diffrn_reflns_av_R_equivalents 0.0323
_diffrn_reflns_av_unetI/netI 0.0214
_diffrn_reflns_laue_measured_fraction_full 0.999
_diffrn_reflns_laue_measured_fraction_max 0.999
_diffrn_reflns_limit_h_max 5
_diffrn_reflns_limit_h_min -5
_diffrn_reflns_limit_k_max 32
_diffrn_reflns_limit_k_min -32
_diffrn_reflns_limit_l_max 9
_diffrn_reflns_limit_l_min -9
_diffrn_reflns_number 10789
_diffrn_reflns_point_group_measured_fraction_full 0.999
_diffrn_reflns_point_group_measured_fraction_max 0.999
_diffrn_reflns_theta_full 25.242
_diffrn_reflns_theta_max 26.613
_diffrn_reflns_theta_min 2.816
_diffrn_source 'Incoatec microsource'
_exptl_absorpt_coefficient_mu 3.205
_exptl_absorpt_correction_T_max 0.7454
_exptl_absorpt_correction_T_min 0.5924
_exptl_absorpt_correction_type multi-scan
_exptl_absorpt_process_details SADABS
_exptl_crystal_colour 'light yellow'
_exptl_crystal_density_diffrn 2.561
_exptl_crystal_description rod
_exptl_crystal_F_000 664
_exptl_crystal_size_max 0.110
_exptl_crystal_size_mid 0.050
_exptl_crystal_size_min 0.040
_refine_diff_density_max 0.445
_refine_diff_density_min -0.556
_refine_diff_density_rms 0.089
_refine_ls_extinction_method none
_refine_ls_goodness_of_fit_ref 1.071
_refine_ls_hydrogen_treatment constr
_refine_ls_matrix_type full
_refine_ls_number_parameters 135
_refine_ls_number_reflns 1878
_refine_ls_number_restraints 0
_refine_ls_restrained_S_all 1.071
_refine_ls_R_factor_all 0.0197
_refine_ls_R_factor_gt 0.0180
_refine_ls_shift/su_max 0.001
_refine_ls_shift/su_mean 0.000
_refine_ls_structure_factor_coef Fsqd
_refine_ls_weighting_details 'w=1/[\s^2^(Fo^2^)+(0.0215P)^2^+0.3205P] where P=(Fo^2^+2Fc^2^)/3'
_refine_ls_weighting_scheme calc
_refine_ls_wR_factor_gt 0.0432
_refine_ls_wR_factor_ref 0.0440
_reflns_Friedel_coverage 0.000
_reflns_number_gt 1768
_reflns_number_total 1878
_reflns_threshold_expression 'I > 2\s(I)'
_cod_data_source_file c5ce00043b3.cif
_cod_data_source_block 7
_cod_depositor_comments 'Adding full bibliography for 7220357--7220365.cif.'
_cod_original_cell_volume 900.4(3)
_cod_database_code 7220362
_shelx_space_group_comment
;
The symmetry employed for this shelxl refinement is uniquely defined
by the following loop, which should always be used as a source of
symmetry information in preference to the above space-group names.
They are only intended as comments.
;
_shelx_estimated_absorpt_t_min 0.719
_shelx_estimated_absorpt_t_max 0.883
_shelxl_version_number 2013-4

loop_
_space_group_symop_operation_xyz
'x, y, z'
'-x, y+1/2, -z+1/2'
'-x, -y, -z'
'x, -y-1/2, z-1/2'

loop_
_atom_site_label
_atom_site_type_symbol
_atom_site_fract_x
_atom_site_fract_y
_atom_site_fract_z
_atom_site_U_iso_or_equiv
_atom_site_adp_type
_atom_site_occupancy
_atom_site_site_symmetry_order
_atom_site_calc_flag
_atom_site_refinement_flags_posn
_atom_site_refinement_flags_adp
_atom_site_refinement_flags_occupancy
Pd1 Pd 1.5000 0.0000 0.5000 0.01282(7) Uani 1 2 d S . P
O1 O 1.3748(3) 0.05489(6) 0.6435(2) 0.0166(3) Uani 1 1 d . . .
O2 O 1.1858(3) 0.01711(6) 0.2805(2) 0.0163(3) Uani 1 1 d . . .
C1 C 1.0983(6) 0.12375(9) 0.7166(3) 0.0221(5) Uani 1 1 d . . .
H1A H 1.2448 0.1187 0.8313 0.033 Uiso 1 1 calc R U .
H1B H 0.8956 0.1192 0.7307 0.033 Uiso 1 1 calc R U .
H1C H 1.1190 0.1588 0.6731 0.033 Uiso 1 1 calc R U .
C2 C 1.1524(5) 0.08490(9) 0.5861(3) 0.0161(5) Uani 1 1 d . . .
C3 C 0.9592(5) 0.08379(8) 0.4118(3) 0.0141(4) Uani 1 1 d . . .
C4 C 0.9866(5) 0.05162(8) 0.2703(3) 0.0150(4) Uani 1 1 d . . .
C5 C 0.7665(5) 0.05733(9) 0.0912(3) 0.0194(5) Uani 1 1 d . . .
H5A H 0.8277 0.0352 0.0051 0.029 Uiso 1 1 calc R U .
H5B H 0.7617 0.0935 0.0528 0.029 Uiso 1 1 calc R U .
H5C H 0.5667 0.0470 0.0992 0.029 Uiso 1 1 calc R U .
C6 C 0.7171(5) 0.12021(8) 0.3727(3) 0.0162(5) Uani 1 1 d . . .
N1 N 0.5205(5) 0.14839(8) 0.3393(3) 0.0202(4) Uani 1 1 d . . .
Ag1 Ag 0.19086(4) 0.20978(2) 0.23924(2) 0.02277(7) Uani 1 1 d . . .
N2 N -0.2192(5) 0.21589(7) -0.1113(3) 0.0193(4) Uani 1 1 d . . .
O3 O 0.0185(4) 0.24306(7) -0.0536(2) 0.0249(4) Uani 1 1 d . . .
O4 O -0.3815(4) 0.22340(7) -0.2630(2) 0.0251(4) Uani 1 1 d . . .
O5 O -0.2756(4) 0.18217(6) -0.0104(2) 0.0256(4) Uani 1 1 d . . .

loop_
_atom_site_aniso_label
_atom_site_aniso_U_11
_atom_site_aniso_U_22
_atom_site_aniso_U_33
_atom_site_aniso_U_23
_atom_site_aniso_U_13
_atom_site_aniso_U_12
Pd1 0.01183(13) 0.01257(13) 0.01390(13) 0.00000(9) 0.00309(9) 0.00147(9)
O1 0.0149(8) 0.0172(8) 0.0175(8) -0.0019(6) 0.0040(6) 0.0027(6)
O2 0.0153(8) 0.0175(8) 0.0155(8) -0.0011(6) 0.0032(6) 0.0031(6)
C1 0.0192(12) 0.0235(12) 0.0219(12) -0.0070(10) 0.0027(10) 0.0042(10)
C2 0.0135(11) 0.0143(11) 0.0213(11) -0.0003(9) 0.0059(9) -0.0025(9)
C3 0.0112(11) 0.0119(10) 0.0193(11) 0.0011(9) 0.0042(9) -0.0001(8)
C4 0.0140(11) 0.0130(10) 0.0183(11) 0.0023(8) 0.0050(9) -0.0025(8)
C5 0.0193(12) 0.0194(12) 0.0180(11) -0.0012(9) 0.0023(10) 0.0036(9)
C6 0.0192(12) 0.0143(11) 0.0161(11) 0.0015(9) 0.0064(9) -0.0020(9)
N1 0.0208(11) 0.0186(10) 0.0215(10) 0.0021(8) 0.0058(8) 0.0044(9)
Ag1 0.02051(12) 0.01983(11) 0.02520(12) 0.00136(7) 0.00113(8) 0.00518(7)
N2 0.0206(11) 0.0158(10) 0.0226(11) -0.0020(8) 0.0075(9) 0.0027(8)
O3 0.0196(9) 0.0287(10) 0.0252(9) 0.0024(8) 0.0037(7) -0.0078(7)
O4 0.0244(10) 0.0286(9) 0.0186(9) 0.0006(7) -0.0006(8) 0.0037(8)
O5 0.0310(10) 0.0198(9) 0.0255(9) 0.0046(7) 0.0067(8) -0.0039(8)

loop_
_atom_type_symbol
_atom_type_description
_atom_type_scat_dispersion_real
_atom_type_scat_dispersion_imag
_atom_type_scat_source
C C 0.0033 0.0016 'International Tables Vol C Tables 4.2.6.8 and 6.1.1.4'
H H 0.0000 0.0000 'International Tables Vol C Tables 4.2.6.8 and 6.1.1.4'
N N 0.0061 0.0033 'International Tables Vol C Tables 4.2.6.8 and 6.1.1.4'
Pd Pd -0.9988 1.0072 'International Tables Vol C Tables 4.2.6.8 and 6.1.1.4'
Ag Ag -0.8971 1.1015 'International Tables Vol C Tables 4.2.6.8 and 6.1.1.4'
O O 0.0106 0.0060 'International Tables Vol C Tables 4.2.6.8 and 6.1.1.4'

loop_
_geom_angle_atom_site_label_1
_geom_angle_atom_site_label_2
_geom_angle_atom_site_label_3
_geom_angle
_geom_angle_site_symmetry_1
_geom_angle_site_symmetry_3
O2 Pd1 O2 180.0 3_856 .
O2 Pd1 O1 85.85(6) 3_856 .
O2 Pd1 O1 94.15(6) . .
O2 Pd1 O1 94.15(6) 3_856 3_856
O2 Pd1 O1 85.85(6) . 3_856
O1 Pd1 O1 180.0 . 3_856
C2 O1 Pd1 124.42(14) . .
C4 O2 Pd1 124.46(14) . .
O1 C2 C3 125.0(2) . .
O1 C2 C1 115.7(2) . .
C3 C2 C1 119.4(2) . .
C4 C3 C2 126.7(2) . .
C4 C3 C6 116.4(2) . .
C2 C3 C6 116.8(2) . .
O2 C4 C3 125.2(2) . .
O2 C4 C5 115.47(19) . .
C3 C4 C5 119.37(19) . .
N1 C6 C3 178.5(3) . .
C6 N1 Ag1 168.42(19) . .
N1 Ag1 O3 117.60(7) . 4_566
N1 Ag1 O3 128.99(7) . .
O3 Ag1 O3 112.99(4) 4_566 .
N1 Ag1 O5 115.54(7) . .
O3 Ag1 O5 107.22(6) 4_566 .
O3 Ag1 O5 51.29(5) . .
O4 N2 O5 122.5(2) . .
O4 N2 O3 119.9(2) . .
O5 N2 O3 117.6(2) . .
N2 O3 Ag1 117.47(14) . 4_565
N2 O3 Ag1 100.37(13) . .
Ag1 O3 Ag1 140.24(8) 4_565 .
N2 O5 Ag1 90.68(13) . .

loop_
_geom_bond_atom_site_label_1
_geom_bond_atom_site_label_2
_geom_bond_distance
_geom_bond_site_symmetry_2
Pd1 O2 1.9840(15) 3_856
Pd1 O2 1.9840(15) .
Pd1 O1 1.9856(15) .
Pd1 O1 1.9856(15) 3_856
O1 C2 1.272(3) .
O2 C4 1.269(3) .
C1 C2 1.497(3) .
C2 C3 1.419(3) .
C3 C4 1.415(3) .
C3 C6 1.432(3) .
C4 C5 1.505(3) .
C6 N1 1.140(3) .
N1 Ag1 2.196(2) .
Ag1 O3 2.3273(17) 4_566
Ag1 O3 2.3767(18) .
Ag1 O5 2.5994(18) .
N2 O4 1.240(3) .
N2 O5 1.247(3) .
N2 O3 1.282(3) .
O3 Ag1 2.3272(17) 4_565
